data_2014778
loop_
_publ_author_name
'Tamuly, Chandan'
'Sarma, Rupam S.'
'Batsanov, Andrei S.'
'Goeta, Andr\'es E.'
'Baruah, Jubaraj B.'

_publ_section_title
;
 4-[Bis(4-hydroxy-3,5-dimethylphenyl)methyl]pyridinium chloride and
 bromide
;
_journal_issue 5
_journal_name_full 'Acta Crystallographica Section C'
_journal_page_first o324
_journal_page_last o327
_journal_paper_doi 10.1107/S0108270105008206
_journal_volume 61
_journal_year 2005
_chemical_formula_iupac 'C22 H24 N O2 + , Cl -'
_chemical_formula_moiety 'C22 H24 N O2 + , Cl -'
_chemical_formula_sum 'C22 H24 Cl N O2'
_chemical_formula_weight 369.87
_chemical_melting_point 487
_chemical_name_systematic
;
4-[bis(4-hydroxy-3,5-dimethylphenyl)methyl]pyridinium chloride
;
_space_group_IT_number 14
_symmetry_cell_setting monoclinic
_symmetry_space_group_name_Hall '-P 2yn'
_symmetry_space_group_name_H-M 'P 1 21/n 1'
_atom_sites_solution_hydrogens difmap
_atom_sites_solution_primary direct
_atom_sites_solution_secondary difmap
_audit_creation_method SHELXL97
_cell_angle_alpha 90.00
_cell_angle_beta 102.519(14)
_cell_angle_gamma 90.00
_cell_formula_units_Z 4
_cell_length_a 8.6590(2)
_cell_length_b 14.3920(17)
_cell_length_c 15.7057(12)
_cell_measurement_reflns_used 4680
_cell_measurement_temperature 120(2)
_cell_measurement_theta_max 29.7
_cell_measurement_theta_min 2.4
_cell_volume 1910.7(3)
_computing_cell_refinement SMART
_computing_data_collection 'SMART (Bruker, 2001)'
_computing_data_reduction 'SAINT  (Bruker, 2001)'
_computing_molecular_graphics SHELXTL
_computing_publication_material SHELXTL
_computing_structure_refinement SHELXTL
_computing_structure_solution 'SHELXTL (Bruker, 2001)'
_diffrn_ambient_temperature 120(2)
_diffrn_detector_area_resol_mean 5.6
_diffrn_measured_fraction_theta_full 1.000
_diffrn_measured_fraction_theta_max 1.000
_diffrn_measurement_device_type 'Bruker SMART 6000 CCD area-detector'
_diffrn_measurement_method \w
_diffrn_radiation_monochromator graphite
_diffrn_radiation_source 'fine-focus sealed tube'
_diffrn_radiation_type MoK\a
_diffrn_radiation_wavelength 0.71073
_diffrn_reflns_av_R_equivalents 0.0577
_diffrn_reflns_av_sigmaI/netI 0.0394
_diffrn_reflns_limit_h_max 11
_diffrn_reflns_limit_h_min -11
_diffrn_reflns_limit_k_max 18
_diffrn_reflns_limit_k_min -18
_diffrn_reflns_limit_l_max 20
_diffrn_reflns_limit_l_min -20
_diffrn_reflns_number 21158
_diffrn_reflns_theta_full 27.50
_diffrn_reflns_theta_max 27.50
_diffrn_reflns_theta_min 1.94
_diffrn_standards_number 0
_exptl_absorpt_coefficient_mu 0.216
_exptl_absorpt_correction_T_max 0.984
_exptl_absorpt_correction_T_min 0.953
_exptl_absorpt_correction_type integration
_exptl_absorpt_process_details '(XPREP in SHELXTL; Bruker, 2001)'
_exptl_crystal_colour yellow
_exptl_crystal_density_diffrn 1.286
_exptl_crystal_density_meas ?
_exptl_crystal_density_method 'not measured'
_exptl_crystal_description 'tetragonal prism'
_exptl_crystal_F_000 784
_exptl_crystal_size_max 0.26
_exptl_crystal_size_mid 0.15
_exptl_crystal_size_min 0.09
_refine_diff_density_max 0.648
_refine_diff_density_min -0.238
_refine_ls_extinction_method none
_refine_ls_goodness_of_fit_ref 1.050
_refine_ls_hydrogen_treatment mixed
_refine_ls_matrix_type full
_refine_ls_number_parameters 255
_refine_ls_number_reflns 4383
_refine_ls_number_restraints 0
_refine_ls_restrained_S_all 1.050
_refine_ls_R_factor_all 0.0642
_refine_ls_R_factor_gt 0.0484
_refine_ls_shift/su_max 0.014
_refine_ls_shift/su_mean 0.000
_refine_ls_structure_factor_coef Fsqd
_refine_ls_weighting_details 'calc w = 1/[\s^2^(Fo^2^)+(0.0817P)^2^+0.4133P] where P=(Fo^2^+2Fc^2^)/3'
_refine_ls_weighting_scheme calc
_refine_ls_wR_factor_gt 0.1296
_refine_ls_wR_factor_ref 0.1419
_reflns_number_gt 3330
_reflns_number_total 4383
_reflns_threshold_expression I>2\s(I)
_cod_data_source_file bm1604.cif
_cod_data_source_block I
_cod_depositor_comments
;
The following automatic conversions were performed:
'_symmetry_cell_setting' value 'Monoclinic' changed to 'monoclinic'
according to '/home/saulius/struct/CIF-dictionaries/cif_core.dic'
dictionary named 'cif_core.dic' version 2.4.1 from 2010-06-29.

Automatic conversion script
Id: cif_fix_enum 1527 2010-12-29 10:47:43Z saulius 

The following automatic conversions were performed:

'_symmetry_cell_setting' value 'Monoclinic' changed to 'monoclinic'
according to /home/saulius/struct/CIF-dictionaries/cif_core.dic
dictionary named 'cif_core.dic' version 2.4.1 from 2010-06-29.

Automatic conversion script
Id: cif_fix_values 1715 2011-07-08 13:25:40Z adriana 

The following automatic conversions were performed:

'_exptl_crystal_density_meas' value 'not measured' was changed to '?'
- the value is perceived as not measured.

Automatic conversion script
Id: cif_fix_values 3008 2015-01-20 13:52:24Z robertas 
;
_cod_original_sg_symbol_H-M 'P 21/n'
_cod_database_code 2014778

loop_
_symmetry_equiv_pos_as_xyz
'x, y, z'
'-x+1/2, y+1/2, -z+1/2'
'-x, -y, -z'
'x-1/2, -y-1/2, z-1/2'

loop_
_atom_site_label
_atom_site_fract_x
_atom_site_fract_y
_atom_site_fract_z
_atom_site_U_iso_or_equiv
_atom_site_adp_type
_atom_site_calc_flag
_atom_site_refinement_flags
_atom_site_occupancy
_atom_site_disorder_assembly
_atom_site_disorder_group
_atom_site_type_symbol
Cl 0.67927(5) 1.10752(3) 0.04967(3) 0.02800(15) Uani d . 1 . . Cl
O1 1.54504(15) 0.67658(10) 0.30663(9) 0.0266(3) Uani d . 1 . . O
H01 1.587(3) 0.6452(16) 0.3478(16) 0.034(6) Uiso d . 1 . . H
O2 0.58085(17) 0.32211(10) 0.04137(9) 0.0304(3) Uani d . 1 . . O
H02 0.641(3) 0.276(2) 0.0410(18) 0.056(8) Uiso d . 1 . . H
N1 0.70051(18) 0.89947(11) 0.08251(12) 0.0267(4) Uani d . 1 . . N
H1 0.667(3) 0.9558(18) 0.0540(16) 0.041(7) Uiso d . 1 . . H
C2 0.6963(2) 0.82318(13) 0.03341(13) 0.0264(4) Uani d . 1 . . C
H2 0.6568 0.8264 -0.0279 0.032 Uiso calc R 1 . . H
C3 0.7495(2) 0.73993(12) 0.07229(12) 0.0236(4) Uani d . 1 . . C
H3 0.7469 0.6856 0.0377 0.028 Uiso calc R 1 . . H
C4 0.80714(19) 0.73532(12) 0.16210(12) 0.0206(4) Uani d . 1 . . C
C5 0.8070(2) 0.81678(13) 0.21036(13) 0.0257(4) Uani d . 1 . . C
H5 0.8435 0.8157 0.2719 0.031 Uiso calc R 1 . . H
C6 0.7545(2) 0.89790(13) 0.16917(13) 0.0277(4) Uani d . 1 . . C
H6 0.7561 0.9535 0.2020 0.033 Uiso calc R 1 . . H
C7 0.8733(2) 0.64730(12) 0.20894(11) 0.0215(4) Uani d . 1 . . C
H7 0.8380 0.6470 0.2655 0.026 Uiso calc R 1 . . H
C11 1.38339(19) 0.66520(13) 0.28506(11) 0.0221(4) Uani d . 1 . . C
C12 1.3035(2) 0.59837(12) 0.32347(12) 0.0237(4) Uani d . 1 . . C
C13 1.1390(2) 0.59376(12) 0.29654(12) 0.0235(4) Uani d . 1 . . C
H13 1.0830 0.5492 0.3227 0.028 Uiso calc R 1 . . H
C14 1.0544(2) 0.65237(12) 0.23259(11) 0.0215(4) Uani d . 1 . . C
C15 1.1390(2) 0.71711(13) 0.19534(12) 0.0221(4) Uani d . 1 . . C
H15 1.0833 0.7571 0.1510 0.027 Uiso calc R 1 . . H
C16 1.3033(2) 0.72516(13) 0.22110(12) 0.0240(4) Uani d . 1 . . C
C17 1.3927(2) 0.53286(15) 0.39161(14) 0.0350(5) Uani d . 1 . . C
H171 1.3174 0.4970 0.4169 0.046(4) Uiso calc R 1 . . H
H172 1.4622 0.5686 0.4376 0.046(4) Uiso calc R 1 . . H
H173 1.4564 0.4903 0.3646 0.046(4) Uiso calc R 1 . . H
C18 1.3910(2) 0.79781(15) 0.18157(15) 0.0343(5) Uani d . 1 . . C
H181 1.3152 0.8360 0.1408 0.055(4) Uiso calc R 1 . . H
H182 1.4635 0.7675 0.1503 0.055(4) Uiso calc R 1 . . H
H183 1.4514 0.8373 0.2279 0.055(4) Uiso calc R 1 . . H
C21 0.6598(2) 0.39988(12) 0.07845(12) 0.0228(4) Uani d . 1 . . C
C22 0.8205(2) 0.41535(12) 0.08192(12) 0.0228(4) Uani d . 1 . . C
C23 0.8903(2) 0.49566(12) 0.12383(11) 0.0222(4) Uani d . 1 . . C
H23 0.9999 0.5065 0.1276 0.027 Uiso calc R 1 . . H
C24 0.8034(2) 0.55992(12) 0.16001(11) 0.0210(4) Uani d . 1 . . C
C25 0.6415(2) 0.54374(12) 0.15194(11) 0.0221(4) Uani d . 1 . . C
H25 0.5801 0.5887 0.1741 0.026 Uiso calc R 1 . . H
C26 0.5681(2) 0.46459(12) 0.11279(12) 0.0224(4) Uani d . 1 . . C
C27 0.9156(2) 0.34865(14) 0.04012(14) 0.0312(4) Uani d . 1 . . C
H271 0.9173 0.2876 0.0680 0.071(5) Uiso calc R 1 . . H
H272 1.0241 0.3719 0.0474 0.071(5) Uiso calc R 1 . . H
H273 0.8675 0.3430 -0.0222 0.071(5) Uiso calc R 1 . . H
C28 0.3949(2) 0.44674(14) 0.10888(13) 0.0280(4) Uani d . 1 . . C
H281 0.3539 0.4941 0.1430 0.038(4) Uiso calc R 1 . . H
H282 0.3820 0.3851 0.1330 0.038(4) Uiso calc R 1 . . H
H283 0.3362 0.4494 0.0481 0.038(4) Uiso calc R 1 . . H

loop_
_atom_site_aniso_label
_atom_site_aniso_U_11
_atom_site_aniso_U_22
_atom_site_aniso_U_33
_atom_site_aniso_U_12
_atom_site_aniso_U_13
_atom_site_aniso_U_23
Cl 0.0247(2) 0.0210(2) 0.0341(3) 0.00200(16) -0.00290(19) -0.00081(17)
O1 0.0167(6) 0.0340(8) 0.0270(7) 0.0015(5) 0.0004(5) 0.0030(6)
O2 0.0286(7) 0.0195(7) 0.0394(8) -0.0014(6) -0.0010(6) -0.0047(6)
N1 0.0199(7) 0.0197(8) 0.0385(9) 0.0008(6) 0.0015(7) 0.0012(7)
C2 0.0221(9) 0.0249(9) 0.0296(10) -0.0015(7) 0.0003(7) -0.0008(7)
C3 0.0213(9) 0.0219(9) 0.0268(9) -0.0015(7) 0.0035(7) -0.0042(7)
C4 0.0135(7) 0.0229(9) 0.0254(9) -0.0022(6) 0.0041(6) -0.0019(7)
C5 0.0227(9) 0.0271(10) 0.0266(9) -0.0016(7) 0.0039(7) -0.0055(7)
C6 0.0226(9) 0.0231(9) 0.0365(11) -0.0010(7) 0.0047(8) -0.0085(8)
C7 0.0183(8) 0.0245(9) 0.0207(8) -0.0011(7) 0.0021(7) -0.0017(7)
C11 0.0164(8) 0.0273(9) 0.0219(9) 0.0002(7) 0.0021(7) -0.0036(7)
C12 0.0228(9) 0.0258(9) 0.0210(9) 0.0007(7) 0.0017(7) 0.0002(7)
C13 0.0209(8) 0.0236(9) 0.0249(9) -0.0026(7) 0.0027(7) 0.0007(7)
C14 0.0195(8) 0.0227(9) 0.0210(9) -0.0004(7) 0.0014(7) -0.0028(7)
C15 0.0200(8) 0.0240(9) 0.0215(8) 0.0019(7) 0.0026(7) 0.0016(7)
C16 0.0205(8) 0.0270(9) 0.0244(9) -0.0007(7) 0.0049(7) 0.0003(7)
C17 0.0254(10) 0.0381(12) 0.0390(12) 0.0003(8) 0.0015(8) 0.0140(9)
C18 0.0228(9) 0.0394(12) 0.0412(12) 0.0007(8) 0.0079(8) 0.0130(9)
C21 0.0270(9) 0.0176(8) 0.0209(9) -0.0020(7) -0.0008(7) 0.0016(7)
C22 0.0253(9) 0.0218(9) 0.0213(9) 0.0025(7) 0.0049(7) 0.0031(7)
C23 0.0196(8) 0.0230(9) 0.0231(9) -0.0001(7) 0.0031(7) 0.0022(7)
C24 0.0209(8) 0.0210(9) 0.0198(8) -0.0005(7) 0.0014(7) 0.0033(7)
C25 0.0220(9) 0.0212(9) 0.0221(9) 0.0019(7) 0.0027(7) -0.0002(7)
C26 0.0206(8) 0.0222(9) 0.0224(9) 0.0004(7) 0.0004(7) 0.0043(7)
C27 0.0329(10) 0.0259(10) 0.0358(11) 0.0023(8) 0.0095(9) -0.0041(8)
C28 0.0221(9) 0.0275(10) 0.0326(10) -0.0039(7) 0.0021(8) -0.0013(8)

loop_
_atom_type_symbol
_atom_type_description
_atom_type_scat_dispersion_real
_atom_type_scat_dispersion_imag
_atom_type_scat_source
C C 0.0033 0.0016 'International Tables Vol C Tables 4.2.6.8 and 6.1.1.4'
H H 0.0000 0.0000 'International Tables Vol C Tables 4.2.6.8 and 6.1.1.4'
N N 0.0061 0.0033 'International Tables Vol C Tables 4.2.6.8 and 6.1.1.4'
O O 0.0106 0.0060 'International Tables Vol C Tables 4.2.6.8 and 6.1.1.4'
Cl Cl 0.1484 0.1585 'International Tables Vol C Tables 4.2.6.8 and 6.1.1.4'

loop_
_geom_angle_atom_site_label_1
_geom_angle_atom_site_label_2
_geom_angle_atom_site_label_3
_geom_angle
_geom_angle_publ_flag
C11 O1 H01 112.5(17) ?
C21 O2 H02 112.7(19) ?
C2 N1 C6 122.11(17) yes
C2 N1 H1 117.7(15) ?
C6 N1 H1 120.1(15) ?
N1 C2 C3 119.58(18) ?
N1 C2 H2 120.2 ?
C3 C2 H2 120.2 ?
C2 C3 C4 120.16(17) ?
C2 C3 H3 119.9 ?
C4 C3 H3 119.9 ?
C3 C4 C5 117.89(17) ?
C3 C4 C7 123.17(16) ?
C5 C4 C7 118.92(16) ?
C6 C5 C4 120.04(18) ?
C6 C5 H5 120.0 ?
C4 C5 H5 120.0 ?
N1 C6 C5 120.21(17) ?
N1 C6 H6 119.9 ?
C5 C6 H6 119.9 ?
C4 C7 C24 112.16(14) yes
C4 C7 C14 109.72(14) yes
C24 C7 C14 115.71(14) yes
C4 C7 H7 106.2 ?
C24 C7 H7 106.2 ?
C14 C7 H7 106.2 ?
O1 C11 C16 115.17(16) ?
O1 C11 C12 123.25(16) ?
C16 C11 C12 121.57(16) ?
C13 C12 C11 118.05(16) ?
C13 C12 C17 121.14(17) ?
C11 C12 C17 120.81(16) ?
C14 C13 C12 122.14(17) ?
C14 C13 H13 118.9 ?
C12 C13 H13 118.9 ?
C15 C14 C13 117.87(16) ?
C15 C14 C7 122.30(15) ?
C13 C14 C7 119.75(16) ?
C14 C15 C16 122.00(16) ?
C14 C15 H15 119.0 ?
C16 C15 H15 119.0 ?
C11 C16 C15 118.36(16) ?
C11 C16 C18 120.84(16) ?
C15 C16 C18 120.79(16) ?
C12 C17 H171 109.5 ?
C12 C17 H172 109.5 ?
H171 C17 H172 109.5 ?
C12 C17 H173 109.5 ?
H171 C17 H173 109.5 ?
H172 C17 H173 109.5 ?
C16 C18 H181 109.5 ?
C16 C18 H182 109.5 ?
H181 C18 H182 109.5 ?
C16 C18 H183 109.5 ?
H181 C18 H183 109.5 ?
H182 C18 H183 109.5 ?
O2 C21 C22 123.08(17) ?
O2 C21 C26 115.59(16) ?
C22 C21 C26 121.33(16) ?
C21 C22 C23 118.31(16) ?
C21 C22 C27 121.03(16) ?
C23 C22 C27 120.65(16) ?
C24 C23 C22 121.62(16) ?
C24 C23 H23 119.2 ?
C22 C23 H23 119.2 ?
C23 C24 C25 118.24(16) ?
C23 C24 C7 124.22(15) ?
C25 C24 C7 117.53(15) ?
C26 C25 C24 122.19(17) ?
C26 C25 H25 118.9 ?
C24 C25 H25 118.9 ?
C25 C26 C21 118.23(16) ?
C25 C26 C28 121.04(16) ?
C21 C26 C28 120.72(16) ?
C22 C27 H271 109.5 ?
C22 C27 H272 109.5 ?
H271 C27 H272 109.5 ?
C22 C27 H273 109.5 ?
H271 C27 H273 109.5 ?
H272 C27 H273 109.5 ?
C26 C28 H281 109.5 ?
C26 C28 H282 109.5 ?
H281 C28 H282 109.5 ?
C26 C28 H283 109.5 ?
H281 C28 H283 109.5 ?
H282 C28 H283 109.5 ?

loop_
_geom_bond_atom_site_label_1
_geom_bond_atom_site_label_2
_geom_bond_site_symmetry_2
_geom_bond_distance
_geom_bond_publ_flag
O1 C11 . 1.377(2) yes
O1 H01 . 0.81(2) yes
O2 C21 . 1.374(2) yes
O2 H02 . 0.84(3) yes
N1 C2 . 1.338(2) yes
N1 C6 . 1.340(3) yes
N1 H1 . 0.94(3) yes
C2 C3 . 1.378(3) ?
C2 H2 . 0.9500 ?
C3 C4 . 1.392(3) ?
C3 H3 . 0.9500 ?
C4 C5 . 1.396(2) ?
C4 C7 . 1.514(2) yes
C5 C6 . 1.364(3) ?
C5 H5 . 0.9500 ?
C6 H6 . 0.9500 ?
C7 C24 . 1.529(2) yes
C7 C14 . 1.533(2) yes
C7 H7 . 1.0000 ?
C11 C16 . 1.390(3) ?
C11 C12 . 1.396(3) ?
C12 C13 . 1.397(2) ?
C12 C17 . 1.507(3) ?
C13 C14 . 1.392(2) ?
C13 H13 . 0.9500 ?
C14 C15 . 1.390(2) ?
C15 C16 . 1.397(2) ?
C15 H15 . 0.9500 ?
C16 C18 . 1.503(3) ?
C17 H171 . 0.9800 ?
C17 H172 . 0.9800 ?
C17 H173 . 0.9800 ?
C18 H181 . 0.9800 ?
C18 H182 . 0.9800 ?
C18 H183 . 0.9800 ?
C21 C22 . 1.398(3) ?
C21 C26 . 1.405(3) ?
C22 C23 . 1.401(2) ?
C22 C27 . 1.505(3) ?
C23 C24 . 1.389(2) ?
C23 H23 . 0.9500 ?
C24 C25 . 1.399(2) ?
C25 C26 . 1.382(2) ?
C25 H25 . 0.9500 ?
C26 C28 . 1.510(2) ?
C27 H271 . 0.9800 ?
C27 H272 . 0.9800 ?
C27 H273 . 0.9800 ?
C28 H281 . 0.9800 ?
C28 H282 . 0.9800 ?
C28 H283 . 0.9800 ?

loop_
_geom_hbond_atom_site_label_D
_geom_hbond_atom_site_label_H
_geom_hbond_atom_site_label_A
_geom_hbond_site_symmetry_A
_geom_hbond_distance_DH
_geom_hbond_distance_HA
_geom_hbond_distance_DA
_geom_hbond_angle_DHA
N1 H1 Cl . 0.94(3) 2.19(3) 3.0371(17) 150(2)
O1 H01 Cl 2_745 0.81(2) 2.36(3) 3.0732(15) 147(2)
O2 H02 Cl 1_545 0.84(3) 2.45(3) 3.1990(15) 148(2)
C2 H2 Cl 3_675 0.95 3.01 3.3813(19) 105
C7 H7 Cl 2_645 1.00 2.99 3.9568(19) 162
C17 H171 Cl 4_676 0.98 3.02 3.956(2) 160
C18 H181 Cl 3_775 0.98 3.11 3.802(2) 129

loop_
_geom_torsion_atom_site_label_1
_geom_torsion_atom_site_label_2
_geom_torsion_atom_site_label_3
_geom_torsion_atom_site_label_4
_geom_torsion
C5 C4 C7 C14 -74.99(19)
C4 C7 C14 C15 -15.3(2)
C3 C4 C7 C24 -26.7(2)
C4 C7 C24 C25 -65.1(2)
C13 C14 C7 C24 -70.4(2)
C14 C7 C24 C23 -11.6(2)

loop_
_cod_related_entry_id
_cod_related_entry_database
_cod_related_entry_code
1 ChemSpider 21133882
